data_1556552
loop_
_publ_author_name
'Nguyen, H.N.'
'Tashima, N.'
'Ikariya, T.'
'Kuwata, S.'

_publ_section_title
;
 Ruthenium-Catalyzed Dimerization of 1,1-Diphenylpropargyl Alcohol to a
 Hydroxybenzocyclobutene and Related Reactions
;
_journal_name_full Inorganics
_journal_page_first 80
_journal_paper_doi 10.3390/inorganics5040080
_journal_volume 5
_journal_year 2017
_chemical_formula_moiety 'C30 H24 O2, 0.5(C3 H6 O)'
_chemical_formula_sum 'C31.5 H27 O2.5'
_chemical_formula_weight 445.56
_space_group_crystal_system triclinic
_space_group_IT_number 2
_space_group_name_Hall '-P 1'
_space_group_name_H-M_alt 'P -1'
_atom_sites_solution_hydrogens geom
_atom_sites_solution_primary direct
_atom_sites_solution_secondary difmap
_cell_angle_alpha 72.216(16)
_cell_angle_beta 84.13(2)
_cell_angle_gamma 69.554(17)
_cell_formula_units_Z 2
_cell_length_a 10.337(6)
_cell_length_b 10.816(6)
_cell_length_c 12.119(7)
_cell_measurement_reflns_used 4435
_cell_measurement_temperature 93
_cell_measurement_theta_max 27.48
_cell_measurement_theta_min 3.11
_cell_volume 1208.9(12)
_computing_cell_refinement CrystalClear
_computing_data_collection 'CrystalClear (Rigaku Corp., 2000)'
_computing_data_reduction CrystalClear
_computing_molecular_graphics 'CrystalStructure 4.2.5'
_computing_publication_material 'CrystalStructure 4.2.5 (Rigaku, 2017)'
_computing_structure_refinement 'SHELXL Version 2014/7 (Sheldrick, 2008)'
_computing_structure_solution 'SIR92 (Altomare, et al., 1994)'
_diffrn_ambient_temperature 93
_diffrn_detector_area_resol_mean 7.314
_diffrn_measured_fraction_theta_full 0.975
_diffrn_measured_fraction_theta_max 0.953
_diffrn_measurement_device_type 'Rigaku Saturn70'
_diffrn_measurement_method \w
_diffrn_radiation_type 'Mo K\a'
_diffrn_radiation_wavelength 0.71075
_diffrn_reflns_av_R_equivalents 0.0336
_diffrn_reflns_Laue_measured_fraction_full 0.975
_diffrn_reflns_Laue_measured_fraction_max 0.953
_diffrn_reflns_limit_h_max 10
_diffrn_reflns_limit_h_min -13
_diffrn_reflns_limit_k_max 14
_diffrn_reflns_limit_k_min -13
_diffrn_reflns_limit_l_max 15
_diffrn_reflns_limit_l_min -14
_diffrn_reflns_number 9706
_diffrn_reflns_point_group_measured_fraction_full 0.975
_diffrn_reflns_point_group_measured_fraction_max 0.953
_diffrn_reflns_theta_full 25.242
_diffrn_reflns_theta_max 27.531
_diffrn_reflns_theta_min 3.110
_diffrn_standards_interval_count .
_diffrn_standards_number 0
_exptl_absorpt_coefficient_mu 0.076
_exptl_absorpt_correction_T_max 0.985
_exptl_absorpt_correction_T_min 0.853
_exptl_absorpt_correction_type multi-scan
_exptl_absorpt_process_details 'REQAB (Rigaku, 1998)'
_exptl_crystal_colour colorless
_exptl_crystal_density_diffrn 1.224
_exptl_crystal_density_method 'not measured'
_exptl_crystal_description block
_exptl_crystal_F_000 472.00
_exptl_crystal_size_max 0.200
_exptl_crystal_size_mid 0.200
_exptl_crystal_size_min 0.200
_refine_diff_density_max 0.37
_refine_diff_density_min -0.31
_refine_ls_extinction_method none
_refine_ls_goodness_of_fit_ref 0.980
_refine_ls_hydrogen_treatment mixed
_refine_ls_number_parameters 329
_refine_ls_number_reflns 5322
_refine_ls_number_restraints 0
_refine_ls_R_factor_all 0.0620
_refine_ls_R_factor_gt 0.0510
_refine_ls_shift/su_max 0.000
_refine_ls_structure_factor_coef Fsqd
_refine_ls_weighting_details 'w = 1/[\s^2^(Fo^2^)+(0.0861P)^2^+0.5301P] where P=(Fo^2^+2Fc^2^)/3'
_refine_ls_weighting_scheme calc
_refine_ls_wR_factor_gt 0.1383
_refine_ls_wR_factor_ref 0.1477
_reflns_Friedel_coverage 0.000
_reflns_Friedel_fraction_full .
_reflns_Friedel_fraction_max .
_reflns_number_gt 4401
_reflns_number_total 5322
_reflns_threshold_expression F^2^>2.0\s(F^2^)
_cod_data_source_file Inorganics-2017-5-80.cif
_cod_data_source_block compound_2
_cod_original_cell_volume 1209.0(12)
_cod_database_code 1556552

loop_
_space_group_symop_id
_space_group_symop_operation_xyz
1 +X,+Y,+Z
2 -X,-Y,-Z

loop_
_atom_site_label
_atom_site_type_symbol
_atom_site_fract_x
_atom_site_fract_y
_atom_site_fract_z
_atom_site_U_iso_or_equiv
_atom_site_adp_type
_atom_site_occupancy
_atom_site_site_symmetry_order
_atom_site_calc_flag
_atom_site_refinement_flags_posn
_atom_site_refinement_flags_adp
_atom_site_refinement_flags_occupancy
_atom_site_disorder_assembly
_atom_site_disorder_group
O1 O 1.06697(11) 0.43820(11) 0.41321(9) 0.0202(2) Uani 1 1 d . . . . .
H1 H 1.0405 0.4590 0.4751 0.030 Uiso 0.5 1 calc R U P . .
H31 H 1.0944 0.4767 0.3486 0.030 Uiso 0.5 1 calc R U P . .
O2 O 0.84486(11) 0.40334(11) 0.78905(10) 0.0219(3) Uani 1 1 d . . . . .
H2 H 0.8314 0.4320 0.8477 0.033 Uiso 0.5 1 calc R U P . .
H32 H 0.8474 0.4633 0.7264 0.033 Uiso 0.5 1 calc R U P . .
C1 C 1.13079(14) 0.29265(14) 0.43867(12) 0.0153(3) Uani 1 1 d . . . . .
C2 C 1.02524(15) 0.21435(15) 0.45445(12) 0.0167(3) Uani 1 1 d . . . . .
C3 C 1.07837(15) 0.17558(15) 0.34789(13) 0.0170(3) Uani 1 1 d . . . . .
C4 C 1.06637(16) 0.10423(16) 0.27379(14) 0.0213(3) Uani 1 1 d . . . . .
H3 H 1.0027 0.0557 0.2872 0.026 Uiso 1 1 calc R U . . .
C5 C 1.15448(17) 0.10878(17) 0.17819(14) 0.0238(3) Uani 1 1 d . . . . .
H4 H 1.1502 0.0625 0.1242 0.029 Uiso 1 1 calc R U . . .
C6 C 1.24843(16) 0.17929(16) 0.15976(14) 0.0222(3) Uani 1 1 d . . . . .
H5 H 1.3059 0.1795 0.0934 0.027 Uiso 1 1 calc R U . . .
C7 C 1.26127(15) 0.24960(15) 0.23518(13) 0.0192(3) Uani 1 1 d . . . . .
H6 H 1.3258 0.2970 0.2230 0.023 Uiso 1 1 calc R U . . .
C8 C 1.17293(15) 0.24495(14) 0.32894(12) 0.0164(3) Uani 1 1 d . . . . .
C9 C 1.24289(14) 0.23593(15) 0.53068(12) 0.0166(3) Uani 1 1 d . . . . .
C10 C 1.26971(17) 0.31930(17) 0.58626(15) 0.0246(3) Uani 1 1 d . . . . .
H7 H 1.2131 0.4133 0.5708 0.029 Uiso 1 1 calc R U . . .
C11 C 1.37924(18) 0.26595(19) 0.66471(16) 0.0293(4) Uani 1 1 d . . . . .
H8 H 1.3968 0.3237 0.7024 0.035 Uiso 1 1 calc R U . . .
C12 C 1.46249(16) 0.12890(18) 0.68769(14) 0.0254(4) Uani 1 1 d . . . . .
H9 H 1.5388 0.0932 0.7393 0.030 Uiso 1 1 calc R U . . .
C13 C 1.43385(16) 0.04415(17) 0.63501(14) 0.0236(3) Uani 1 1 d . . . . .
H10 H 1.4890 -0.0505 0.6522 0.028 Uiso 1 1 calc R U . . .
C14 C 1.32499(16) 0.09712(16) 0.55736(13) 0.0215(3) Uani 1 1 d . . . . .
H11 H 1.3059 0.0383 0.5218 0.026 Uiso 1 1 calc R U . . .
C15 C 0.92355(15) 0.20156(15) 0.52991(13) 0.0170(3) Uani 1 1 d . . . . .
H12 H 0.8694 0.1498 0.5215 0.020 Uiso 1 1 calc R U . . .
C16 C 0.89278(15) 0.26402(15) 0.62451(13) 0.0170(3) Uani 1 1 d . . . . .
H13 H 0.9582 0.2991 0.6418 0.020 Uiso 1 1 calc R U . . .
C17 C 0.77824(15) 0.27507(15) 0.68852(13) 0.0169(3) Uani 1 1 d . . . . .
H14 H 0.7160 0.2345 0.6742 0.020 Uiso 1 1 calc R U . . .
C18 C 0.74058(14) 0.34766(15) 0.78224(13) 0.0163(3) Uani 1 1 d . . . . .
C19 C 0.60192(15) 0.46640(15) 0.75505(13) 0.0180(3) Uani 1 1 d . . . . .
C20 C 0.55358(19) 0.53120(19) 0.64258(15) 0.0303(4) Uani 1 1 d . . . . .
H15 H 0.6026 0.4971 0.5814 0.036 Uiso 1 1 calc R U . . .
C21 C 0.4338(2) 0.6460(2) 0.61802(16) 0.0421(5) Uani 1 1 d . . . . .
H16 H 0.4020 0.6899 0.5403 0.051 Uiso 1 1 calc R U . . .
C22 C 0.36062(19) 0.69655(19) 0.70624(16) 0.0328(4) Uani 1 1 d . . . . .
H17 H 0.2779 0.7737 0.6894 0.039 Uiso 1 1 calc R U . . .
C23 C 0.40877(18) 0.63404(18) 0.81874(15) 0.0280(4) Uani 1 1 d . . . . .
H18 H 0.3597 0.6687 0.8797 0.034 Uiso 1 1 calc R U . . .
C24 C 0.52896(17) 0.52043(18) 0.84279(14) 0.0253(4) Uani 1 1 d . . . . .
H19 H 0.5621 0.4787 0.9203 0.030 Uiso 1 1 calc R U . . .
C25 C 0.73710(15) 0.23820(15) 0.89702(12) 0.0163(3) Uani 1 1 d . . . . .
C26 C 0.62358(15) 0.19274(16) 0.92668(13) 0.0196(3) Uani 1 1 d . . . . .
H20 H 0.5444 0.2349 0.8778 0.024 Uiso 1 1 calc R U . . .
C27 C 0.62536(16) 0.08713(17) 1.02638(14) 0.0222(3) Uani 1 1 d . . . . .
H21 H 0.5473 0.0577 1.0455 0.027 Uiso 1 1 calc R U . . .
C28 C 0.74047(16) 0.02359(16) 1.09886(14) 0.0223(3) Uani 1 1 d . . . . .
H22 H 0.7421 -0.0497 1.1669 0.027 Uiso 1 1 calc R U . . .
C29 C 0.85251(16) 0.06886(16) 1.07019(14) 0.0219(3) Uani 1 1 d . . . . .
H23 H 0.9315 0.0265 1.1193 0.026 Uiso 1 1 calc R U . . .
C30 C 0.85102(15) 0.17529(16) 0.97064(13) 0.0196(3) Uani 1 1 d . . . . .
H24 H 0.9287 0.2055 0.9526 0.023 Uiso 1 1 calc R U . . .
O3 O 0.8265(3) 0.4749(3) 0.9812(2) 0.0297(5) Uani 0.5 1 d . . P A -1
C31 C 0.9073(6) 0.5091(6) 1.0215(5) 0.0263(10) Uani 0.5 1 d . . P A -1
C32 C 0.8766(5) 0.5459(5) 1.1324(3) 0.0419(10) Uani 0.5 1 d . . P A -1
H25 H 0.7826 0.5486 1.1569 0.063 Uiso 0.5 1 calc R U P A -1
H26 H 0.8845 0.6367 1.1211 0.063 Uiso 0.5 1 calc R U P A -1
H27 H 0.9424 0.4768 1.1920 0.063 Uiso 0.5 1 calc R U P A -1
C33 C 1.0402(5) 0.5162(7) 0.9616(7) 0.0359(13) Uani 0.5 1 d . . P A -1
H28 H 1.0710 0.4498 0.9164 0.054 Uiso 0.5 1 calc R U P A -1
H29 H 1.1106 0.4939 1.0195 0.054 Uiso 0.5 1 calc R U P A -1
H30 H 1.0255 0.6094 0.9097 0.054 Uiso 0.5 1 calc R U P A -1

loop_
_atom_site_aniso_label
_atom_site_aniso_U_11
_atom_site_aniso_U_22
_atom_site_aniso_U_33
_atom_site_aniso_U_23
_atom_site_aniso_U_13
_atom_site_aniso_U_12
O1 0.0238(6) 0.0136(5) 0.0204(5) -0.0055(4) 0.0002(4) -0.0027(4)
O2 0.0202(5) 0.0211(5) 0.0272(6) -0.0087(5) -0.0007(4) -0.0085(4)
C1 0.0158(6) 0.0133(6) 0.0161(7) -0.0065(5) 0.0021(5) -0.0026(5)
C2 0.0164(7) 0.0155(7) 0.0164(7) -0.0061(5) -0.0005(5) -0.0019(5)
C3 0.0155(7) 0.0156(6) 0.0166(7) -0.0062(5) 0.0005(5) -0.0002(5)
C4 0.0213(7) 0.0214(7) 0.0232(8) -0.0113(6) 0.0015(6) -0.0058(6)
C5 0.0251(8) 0.0253(8) 0.0215(8) -0.0146(6) 0.0019(6) -0.0029(6)
C6 0.0192(7) 0.0236(8) 0.0189(7) -0.0088(6) 0.0050(6) -0.0005(6)
C7 0.0164(7) 0.0173(7) 0.0204(7) -0.0060(6) 0.0027(6) -0.0018(5)
C8 0.0157(7) 0.0143(6) 0.0162(7) -0.0059(5) -0.0008(5) 0.0000(5)
C9 0.0150(6) 0.0189(7) 0.0155(7) -0.0052(6) 0.0029(5) -0.0059(6)
C10 0.0236(8) 0.0200(7) 0.0309(9) -0.0079(7) -0.0049(6) -0.0063(6)
C11 0.0296(9) 0.0309(9) 0.0310(9) -0.0088(7) -0.0072(7) -0.0128(7)
C12 0.0178(7) 0.0336(9) 0.0217(8) -0.0028(7) -0.0032(6) -0.0085(7)
C13 0.0196(7) 0.0238(8) 0.0203(7) -0.0043(6) 0.0006(6) -0.0009(6)
C14 0.0214(7) 0.0202(7) 0.0210(7) -0.0085(6) 0.0002(6) -0.0025(6)
C15 0.0162(7) 0.0167(7) 0.0188(7) -0.0075(6) 0.0003(5) -0.0044(5)
C16 0.0165(7) 0.0154(7) 0.0186(7) -0.0065(6) 0.0008(5) -0.0037(5)
C17 0.0175(7) 0.0172(7) 0.0174(7) -0.0079(6) 0.0001(5) -0.0050(5)
C18 0.0135(6) 0.0181(7) 0.0182(7) -0.0077(6) 0.0017(5) -0.0048(5)
C19 0.0165(7) 0.0176(7) 0.0191(7) -0.0076(6) 0.0013(5) -0.0033(6)
C20 0.0332(9) 0.0303(9) 0.0194(8) -0.0112(7) 0.0005(7) 0.0025(7)
C21 0.0449(11) 0.0393(11) 0.0217(9) -0.0089(8) -0.0081(8) 0.0127(9)
C22 0.0272(9) 0.0287(9) 0.0301(9) -0.0098(7) -0.0025(7) 0.0074(7)
C23 0.0254(8) 0.0277(8) 0.0244(8) -0.0112(7) 0.0060(6) 0.0004(7)
C24 0.0231(8) 0.0273(8) 0.0197(8) -0.0091(6) 0.0010(6) 0.0003(7)
C25 0.0166(7) 0.0171(7) 0.0163(7) -0.0093(6) 0.0034(5) -0.0041(5)
C26 0.0161(7) 0.0244(8) 0.0201(7) -0.0106(6) 0.0007(5) -0.0055(6)
C27 0.0192(7) 0.0266(8) 0.0248(8) -0.0109(7) 0.0063(6) -0.0113(6)
C28 0.0240(8) 0.0197(7) 0.0203(7) -0.0059(6) 0.0048(6) -0.0052(6)
C29 0.0193(7) 0.0223(7) 0.0219(8) -0.0071(6) -0.0019(6) -0.0034(6)
C30 0.0159(7) 0.0208(7) 0.0227(8) -0.0080(6) 0.0012(6) -0.0058(6)
O3 0.0401(14) 0.0321(13) 0.0245(12) -0.0114(10) 0.0000(10) -0.0184(11)
C31 0.033(3) 0.023(2) 0.023(2) -0.0053(18) -0.006(2) -0.009(2)
C32 0.049(2) 0.060(3) 0.0284(19) -0.0203(19) -0.0024(17) -0.025(2)
C33 0.032(3) 0.032(3) 0.040(3) -0.008(2) -0.003(3) -0.008(3)

loop_
_atom_type_symbol
_atom_type_description
_atom_type_scat_dispersion_real
_atom_type_scat_dispersion_imag
_atom_type_scat_source
C C 0.0033 0.0016
;
International Tables for Crystallography
(Vol. C, Tables 4.2.6.8 and 6.1.1.4)
;
H H 0.0000 0.0000
;
International Tables for Crystallography
(Vol. C, Table 6.1.1.4)
;
O O 0.0106 0.0060
;
International Tables for Crystallography
(Vol. C, Tables 4.2.6.8 and 6.1.1.4)
;

loop_
_geom_angle_atom_site_label_1
_geom_angle_atom_site_label_2
_geom_angle_atom_site_label_3
_geom_angle
_geom_angle_site_symmetry_1
_geom_angle_site_symmetry_3
C1 O1 H1 109.5 . .
C1 O1 H31 109.5 . .
H1 O1 H31 135.5 . .
C18 O2 H2 109.5 . .
C18 O2 H32 109.5 . .
H2 O2 H32 114.2 . .
O1 C1 C9 112.07(12) . .
O1 C1 C8 112.70(12) . .
C9 C1 C8 115.25(12) . .
O1 C1 C2 113.37(12) . .
C9 C1 C2 116.63(12) . .
C8 C1 C2 84.14(11) . .
C15 C2 C3 137.20(15) . .
C15 C2 C1 133.32(14) . .
C3 C2 C1 89.27(11) . .
C4 C3 C8 122.18(14) . .
C4 C3 C2 144.71(15) . .
C8 C3 C2 93.11(12) . .
C3 C4 C5 115.37(15) . .
C3 C4 H3 122.3 . .
C5 C4 H3 122.3 . .
C6 C5 C4 121.94(15) . .
C6 C5 H4 119.0 . .
C4 C5 H4 119.0 . .
C5 C6 C7 122.51(14) . .
C5 C6 H5 118.7 . .
C7 C6 H5 118.7 . .
C8 C7 C6 114.93(15) . .
C8 C7 H6 122.5 . .
C6 C7 H6 122.5 . .
C7 C8 C3 123.06(14) . .
C7 C8 C1 143.46(15) . .
C3 C8 C1 93.48(12) . .
C10 C9 C14 118.71(14) . .
C10 C9 C1 121.95(14) . .
C14 C9 C1 119.30(14) . .
C9 C10 C11 120.49(15) . .
C9 C10 H7 119.8 . .
C11 C10 H7 119.8 . .
C12 C11 C10 120.13(16) . .
C12 C11 H8 119.9 . .
C10 C11 H8 119.9 . .
C11 C12 C13 119.65(15) . .
C11 C12 H9 120.2 . .
C13 C12 H9 120.2 . .
C14 C13 C12 120.14(15) . .
C14 C13 H10 119.9 . .
C12 C13 H10 119.9 . .
C13 C14 C9 120.82(15) . .
C13 C14 H11 119.6 . .
C9 C14 H11 119.6 . .
C2 C15 C16 122.42(14) . .
C2 C15 H12 118.8 . .
C16 C15 H12 118.8 . .
C17 C16 C15 124.11(15) . .
C17 C16 H13 117.9 . .
C15 C16 H13 117.9 . .
C16 C17 C18 124.70(14) . .
C16 C17 H14 117.7 . .
C18 C17 H14 117.7 . .
O2 C18 C17 109.20(12) . .
O2 C18 C25 108.98(12) . .
C17 C18 C25 106.98(13) . .
O2 C18 C19 108.43(13) . .
C17 C18 C19 111.05(12) . .
C25 C18 C19 112.14(12) . .
C20 C19 C24 118.29(15) . .
C20 C19 C18 121.23(14) . .
C24 C19 C18 120.15(14) . .
C19 C20 C21 120.68(16) . .
C19 C20 H15 119.7 . .
C21 C20 H15 119.7 . .
C22 C21 C20 120.42(17) . .
C22 C21 H16 119.8 . .
C20 C21 H16 119.8 . .
C23 C22 C21 119.51(16) . .
C23 C22 H17 120.2 . .
C21 C22 H17 120.2 . .
C22 C23 C24 119.92(15) . .
C22 C23 H18 120.0 . .
C24 C23 H18 120.0 . .
C23 C24 C19 121.15(15) . .
C23 C24 H19 119.4 . .
C19 C24 H19 119.4 . .
C30 C25 C26 118.34(14) . .
C30 C25 C18 120.41(13) . .
C26 C25 C18 121.12(13) . .
C27 C26 C25 120.73(14) . .
C27 C26 H20 119.6 . .
C25 C26 H20 119.6 . .
C26 C27 C28 120.56(15) . .
C26 C27 H21 119.7 . .
C28 C27 H21 119.7 . .
C29 C28 C27 118.86(15) . .
C29 C28 H22 120.6 . .
C27 C28 H22 120.6 . .
C28 C29 C30 120.84(15) . .
C28 C29 H23 119.6 . .
C30 C29 H23 119.6 . .
C29 C30 C25 120.66(15) . .
C29 C30 H24 119.7 . .
C25 C30 H24 119.7 . .
O3 C31 C32 120.6(5) . .
O3 C31 C33 121.6(4) . .
C32 C31 C33 117.8(4) . .
C31 C32 H25 109.5 . .
C31 C32 H26 109.5 . .
H25 C32 H26 109.5 . .
C31 C32 H27 109.5 . .
H25 C32 H27 109.5 . .
H26 C32 H27 109.5 . .
C31 C33 H28 109.5 . .
C31 C33 H29 109.5 . .
H28 C33 H29 109.5 . .
C31 C33 H30 109.5 . .
H28 C33 H30 109.5 . .
H29 C33 H30 109.5 . .

loop_
_geom_bond_atom_site_label_1
_geom_bond_atom_site_label_2
_geom_bond_distance
_geom_bond_site_symmetry_2
O1 C1 1.4241(18) .
O1 H1 0.8400 .
O1 H31 0.8400 .
O2 C18 1.4261(19) .
O2 H2 0.8400 .
O2 H32 0.8400 .
C1 C9 1.521(2) .
C1 C8 1.539(2) .
C1 C2 1.565(2) .
C2 C15 1.337(2) .
C2 C3 1.473(2) .
C3 C4 1.389(2) .
C3 C8 1.390(2) .
C4 C5 1.398(2) .
C4 H3 0.9500 .
C5 C6 1.394(2) .
C5 H4 0.9500 .
C6 C7 1.397(2) .
C6 H5 0.9500 .
C7 C8 1.383(2) .
C7 H6 0.9500 .
C9 C10 1.388(2) .
C9 C14 1.396(2) .
C10 C11 1.396(2) .
C10 H7 0.9500 .
C11 C12 1.386(3) .
C11 H8 0.9500 .
C12 C13 1.386(3) .
C12 H9 0.9500 .
C13 C14 1.385(2) .
C13 H10 0.9500 .
C14 H11 0.9500 .
C15 C16 1.456(2) .
C15 H12 0.9500 .
C16 C17 1.337(2) .
C16 H13 0.9500 .
C17 C18 1.516(2) .
C17 H14 0.9500 .
C18 C25 1.533(2) .
C18 C19 1.538(2) .
C19 C20 1.382(2) .
C19 C24 1.396(2) .
C20 C21 1.393(2) .
C20 H15 0.9500 .
C21 C22 1.384(3) .
C21 H16 0.9500 .
C22 C23 1.380(3) .
C22 H17 0.9500 .
C23 C24 1.388(2) .
C23 H18 0.9500 .
C24 H19 0.9500 .
C25 C30 1.389(2) .
C25 C26 1.399(2) .
C26 C27 1.383(2) .
C26 H20 0.9500 .
C27 C28 1.390(2) .
C27 H21 0.9500 .
C28 C29 1.383(2) .
C28 H22 0.9500 .
C29 C30 1.387(2) .
C29 H23 0.9500 .
C30 H24 0.9500 .
O3 C31 1.217(6) .
C31 C32 1.489(7) .
C31 C33 1.501(6) .
C32 H25 0.9800 .
C32 H26 0.9800 .
C32 H27 0.9800 .
C33 H28 0.9800 .
C33 H29 0.9800 .
C33 H30 0.9800 .

loop_
_geom_hbond_atom_site_label_D
_geom_hbond_atom_site_label_H
_geom_hbond_atom_site_label_A
_geom_hbond_site_symmetry_D
_geom_hbond_site_symmetry_H
_geom_hbond_site_symmetry_A
_geom_hbond_distance_DA
_geom_hbond_distance_DH
_geom_hbond_distance_HA
_geom_hbond_angle_DHA
_geom_hbond_publ_flag
O1 H1 O1 . . 2_766 2.821(2) 0.840 2.013 161.2 no
O1 H31 O2 . . 2_766 2.8009(19) 0.8400(11) 1.9726(14) 168.55(10) no
O2 H2 O3 . . . 2.639(3) 0.840 1.806 171.7 no
O2 H32 O1 . . 2_766 2.8009(19) 0.8400(11) 2.0077(14) 157.14(8) no

loop_
_geom_torsion_atom_site_label_1
_geom_torsion_atom_site_label_2
_geom_torsion_atom_site_label_3
_geom_torsion_atom_site_label_4
_geom_torsion
_geom_torsion_site_symmetry_1
_geom_torsion_site_symmetry_2
_geom_torsion_site_symmetry_3
_geom_torsion_site_symmetry_4
O1 C1 C2 C15 -62.4(2) . . . .
C9 C1 C2 C15 70.1(2) . . . .
C8 C1 C2 C15 -174.59(17) . . . .
O1 C1 C2 C3 112.85(12) . . . .
C9 C1 C2 C3 -114.74(13) . . . .
C8 C1 C2 C3 0.62(10) . . . .
C15 C2 C3 C4 -6.0(4) . . . .
C1 C2 C3 C4 179.1(2) . . . .
C15 C2 C3 C8 174.19(18) . . . .
C1 C2 C3 C8 -0.68(11) . . . .
C8 C3 C4 C5 -0.9(2) . . . .
C2 C3 C4 C5 179.36(19) . . . .
C3 C4 C5 C6 0.5(2) . . . .
C4 C5 C6 C7 0.2(2) . . . .
C5 C6 C7 C8 -0.5(2) . . . .
C6 C7 C8 C3 0.2(2) . . . .
C6 C7 C8 C1 179.69(17) . . . .
C4 C3 C8 C7 0.5(2) . . . .
C2 C3 C8 C7 -179.60(14) . . . .
C4 C3 C8 C1 -179.17(14) . . . .
C2 C3 C8 C1 0.70(11) . . . .
O1 C1 C8 C7 66.8(2) . . . .
C9 C1 C8 C7 -63.5(3) . . . .
C2 C1 C8 C7 179.8(2) . . . .
O1 C1 C8 C3 -113.57(13) . . . .
C9 C1 C8 C3 116.07(14) . . . .
C2 C1 C8 C3 -0.66(11) . . . .
O1 C1 C9 C10 3.91(19) . . . .
C8 C1 C9 C10 134.58(15) . . . .
C2 C1 C9 C10 -129.10(15) . . . .
O1 C1 C9 C14 -173.65(12) . . . .
C8 C1 C9 C14 -42.99(19) . . . .
C2 C1 C9 C14 53.33(18) . . . .
C14 C9 C10 C11 1.8(2) . . . .
C1 C9 C10 C11 -175.74(15) . . . .
C9 C10 C11 C12 0.1(3) . . . .
C10 C11 C12 C13 -1.9(3) . . . .
C11 C12 C13 C14 1.8(2) . . . .
C12 C13 C14 C9 0.2(2) . . . .
C10 C9 C14 C13 -2.0(2) . . . .
C1 C9 C14 C13 175.67(14) . . . .
C3 C2 C15 C16 -174.89(15) . . . .
C1 C2 C15 C16 -1.9(2) . . . .
C2 C15 C16 C17 167.44(15) . . . .
C15 C16 C17 C18 -176.00(13) . . . .
C16 C17 C18 O2 1.0(2) . . . .
C16 C17 C18 C25 -116.78(16) . . . .
C16 C17 C18 C19 120.55(16) . . . .
O2 C18 C19 C20 94.83(18) . . . .
C17 C18 C19 C20 -25.2(2) . . . .
C25 C18 C19 C20 -144.78(16) . . . .
O2 C18 C19 C24 -78.51(18) . . . .
C17 C18 C19 C24 161.51(15) . . . .
C25 C18 C19 C24 41.9(2) . . . .
C24 C19 C20 C21 -1.1(3) . . . .
C18 C19 C20 C21 -174.57(18) . . . .
C19 C20 C21 C22 -0.4(3) . . . .
C20 C21 C22 C23 1.3(4) . . . .
C21 C22 C23 C24 -0.7(3) . . . .
C22 C23 C24 C19 -0.9(3) . . . .
C20 C19 C24 C23 1.7(3) . . . .
C18 C19 C24 C23 175.27(16) . . . .
O2 C18 C25 C30 -21.21(18) . . . .
C17 C18 C25 C30 96.75(16) . . . .
C19 C18 C25 C30 -141.27(14) . . . .
O2 C18 C25 C26 163.03(13) . . . .
C17 C18 C25 C26 -79.01(16) . . . .
C19 C18 C25 C26 42.97(19) . . . .
C30 C25 C26 C27 -0.5(2) . . . .
C18 C25 C26 C27 175.37(13) . . . .
C25 C26 C27 C28 -0.3(2) . . . .
C26 C27 C28 C29 0.7(2) . . . .
C27 C28 C29 C30 -0.3(2) . . . .
C28 C29 C30 C25 -0.5(2) . . . .
C26 C25 C30 C29 0.8(2) . . . .
C18 C25 C30 C29 -175.03(14) . . . .
